data_4324667
loop_
_publ_author_name
'Shuao Wang'
'Eric M. Villa'
'Juan Diwu'
'Evgeny V. Alekseev'
'Wulf Depmeier'
'Thomas E. Albrecht-Schmitt'

_publ_section_title
;
 Role of Anions and Reaction Conditions in the Preparation of Uranium(VI),
 Neptunium(VI), and Plutonium(VI) Borates
;
_journal_name_full 'Inorganic Chemistry'
_journal_page_first 2527
_journal_page_last 2533
_journal_paper_doi 10.1021/ic102356d
_journal_volume 50
_journal_year 2011
_chemical_formula_moiety 'UO2[B8 O11 (OH)4]'
_chemical_formula_sum 'B8 O17 U'
_chemical_formula_weight 596.51
_chemical_name_common 'Uranyl borate'
_chemical_name_systematic
; 
 ? 
;
_space_group_IT_number 9
_symmetry_cell_setting monoclinic
_symmetry_space_group_name_Hall 'C -2yc'
_symmetry_space_group_name_H-M 'C 1 c 1'
_atom_sites_solution_hydrogens none
_atom_sites_solution_primary direct
_atom_sites_solution_secondary difmap
_audit_creation_method SHELXL-97
_cell_angle_alpha 90.00
_cell_angle_beta 90.675(2)
_cell_angle_gamma 90.00
_cell_formula_units_Z 4
_cell_length_a 6.4476(15)
_cell_length_b 16.741(4)
_cell_length_c 10.964(3)
_cell_measurement_reflns_used 2745
_cell_measurement_temperature 100(2)
_cell_measurement_theta_max 28.53
_cell_measurement_theta_min 2.43
_cell_volume 1183.4(5)
_computing_cell_refinement 'smart saint'
_computing_data_collection smart
_computing_data_reduction SAINT
_computing_molecular_graphics 'SHELXP-97 (Sheldrick, 1997)'
_computing_publication_material 'SHELXCIF-97 (Sheldrick, 2000)'
_computing_structure_refinement 'SHELXL-97 (Sheldrick, 1997)'
_computing_structure_solution 'SHELXS-97 (Sheldrick, 1990)'
_diffrn_ambient_temperature 100(2)
_diffrn_detector_area_resol_mean 0
_diffrn_measured_fraction_theta_full 0.951
_diffrn_measured_fraction_theta_max 0.951
_diffrn_measurement_device_type 'BRUKER apex II'
_diffrn_measurement_method '0.5 wide w/ exposures'
_diffrn_radiation_monochromator 'Quazar optics'
_diffrn_radiation_source 'Imus microfocused'
_diffrn_radiation_type MoK\a
_diffrn_radiation_wavelength 0.71073
_diffrn_reflns_av_R_equivalents 0.0466
_diffrn_reflns_av_sigmaI/netI 0.0653
_diffrn_reflns_limit_h_max 8
_diffrn_reflns_limit_h_min -8
_diffrn_reflns_limit_k_max 21
_diffrn_reflns_limit_k_min -22
_diffrn_reflns_limit_l_max 14
_diffrn_reflns_limit_l_min -14
_diffrn_reflns_number 6607
_diffrn_reflns_theta_full 28.53
_diffrn_reflns_theta_max 28.53
_diffrn_reflns_theta_min 2.43
_exptl_absorpt_coefficient_mu 13.827
_exptl_absorpt_correction_T_max 0.871
_exptl_absorpt_correction_T_min 0.575
_exptl_absorpt_correction_type numerical
_exptl_absorpt_process_details SHELTXPREP
_exptl_crystal_colour 'Light yellow-green'
_exptl_crystal_density_diffrn 3.348
_exptl_crystal_density_meas ?
_exptl_crystal_description Tablet
_exptl_crystal_F_000 1072
_exptl_crystal_size_max 0.079
_exptl_crystal_size_mid 0.034
_exptl_crystal_size_min 0.010
_refine_diff_density_max 1.316
_refine_diff_density_min -1.407
_refine_diff_density_rms 0.231
_refine_ls_abs_structure_details 'Flack H D (1983), Acta Cryst. A39, 876-881'
_refine_ls_abs_structure_Flack 0.045(12)
_refine_ls_extinction_method none
_refine_ls_goodness_of_fit_ref 1.063
_refine_ls_hydrogen_treatment none
_refine_ls_matrix_type full
_refine_ls_number_parameters 236
_refine_ls_number_reflns 2745
_refine_ls_number_restraints 62
_refine_ls_restrained_S_all 1.054
_refine_ls_R_factor_all 0.0341
_refine_ls_R_factor_gt 0.0300
_refine_ls_shift/su_max 0.000
_refine_ls_shift/su_mean 0.000
_refine_ls_structure_factor_coef Fsqd
_refine_ls_weighting_details 'calc w=1/[\s^2^(Fo^2^)+(0.0000P)^2^+0.0000P] where P=(Fo^2^+2Fc^2^)/3'
_refine_ls_weighting_scheme calc
_refine_ls_wR_factor_gt 0.0600
_refine_ls_wR_factor_ref 0.0612
_reflns_number_gt 2542
_reflns_number_total 2745
_reflns_threshold_expression >2sigma(I)
_cod_data_source_file ic102356d_si_002_1.cif
_cod_data_source_block U6BO
_cod_depositor_comments
;
The following automatic conversions were performed:

'_exptl_crystal_density_meas' value 'N/A' was changed to '?' - the
value is perceived as not measured.

Automatic conversion script
Id: cif_fix_values 3008 2015-01-20 13:52:24Z robertas 
;
_cod_database_code 4324667

loop_
_symmetry_equiv_pos_as_xyz
'x, y, z'
'x, -y, z+1/2'
'x+1/2, y+1/2, z'
'x+1/2, -y+1/2, z+1/2'

loop_
_atom_site_label
_atom_site_type_symbol
_atom_site_fract_x
_atom_site_fract_y
_atom_site_fract_z
_atom_site_U_iso_or_equiv
_atom_site_adp_type
_atom_site_occupancy
_atom_site_symmetry_multiplicity
_atom_site_calc_flag
_atom_site_refinement_flags
U1 U 0.26261(10) 0.731546(16) 0.25300(8) 0.00737(8) Uani 1 1 d .
B1 B -0.1905(14) 0.7018(7) 0.1902(8) 0.012(2) Uani 1 1 d .
B2 B 0.0639(15) 0.7310(7) 0.5528(9) 0.016(2) Uani 1 1 d .
B3 B 0.4332(14) 0.7068(6) 0.5164(8) 0.0079(18) Uani 1 1 d .
B4 B 0.7656(14) 0.6959(7) 0.4167(8) 0.012(2) Uani 1 1 d .
B5 B 0.6003(18) 0.5578(7) 0.4980(11) 0.023(3) Uani 1 1 d U
B6 B -0.3240(17) 0.5727(7) 0.0903(9) 0.013(2) Uani 1 1 d U
B7 B 0.444(2) 0.4367(8) 0.4217(12) 0.026(3) Uani 1 1 d U
B8 B 0.147(3) 0.4441(9) 0.2855(16) 0.049(4) Uani 1 1 d .
O1 O 0.3553(8) 0.7737(4) 0.0298(5) 0.0102(13) Uani 1 1 d .
O2 O 0.2133(9) 0.7107(4) 0.4736(5) 0.0071(12) Uani 1 1 d .
O3 O 0.2744(11) 0.6295(3) 0.2273(5) 0.0104(14) Uani 1 1 d U
O4 O 0.7648(10) 0.6018(4) 0.4298(6) 0.0215(15) Uani 1 1 d .
O5 O -0.1118(10) 0.7145(4) 0.3151(6) 0.0062(14) Uani 1 1 d .
O6 O 0.6099(11) 0.7426(4) 0.1695(7) 0.0069(16) Uani 1 1 d U
O7 O -0.0285(10) 0.7387(4) 0.1143(6) 0.0051(16) Uani 1 1 d U
O8 O 0.5523(10) 0.7172(4) 0.4090(6) 0.0010(14) Uani 1 1 d U
O9 O -0.3022(10) 0.4921(4) 0.0909(6) 0.0221(15) Uani 1 1 d .
O10 O 0.2571(10) 0.8354(3) 0.2817(4) 0.0090(13) Uani 1 1 d U
O11 O -0.2132(9) 0.6153(4) 0.1699(6) 0.0154(14) Uani 1 1 d .
O12 O 0.4778(9) 0.6220(4) 0.5625(5) 0.0127(13) Uani 1 1 d U
O13 O 0.5527(10) 0.3879(4) 0.5023(5) 0.0185(15) Uani 1 1 d .
O14 O 0.3030(17) 0.4033(6) 0.3383(10) 0.066(4) Uani 1 1 d .
O15 O 0.4685(11) 0.5150(4) 0.4156(6) 0.0276(17) Uani 1 1 d .
O16 O 0.1024(17) 0.4360(8) 0.1592(10) 0.073(4) Uani 1 1 d .
O17 O 0.011(2) 0.4928(7) 0.3524(12) 0.100(5) Uani 1 1 d .

loop_
_atom_site_aniso_label
_atom_site_aniso_U_11
_atom_site_aniso_U_22
_atom_site_aniso_U_33
_atom_site_aniso_U_23
_atom_site_aniso_U_13
_atom_site_aniso_U_12
U1 0.00551(11) 0.01295(13) 0.00364(11) 0.0020(3) -0.00001(7) -0.0001(3)
B1 0.007(5) 0.024(6) 0.004(4) 0.002(4) -0.001(3) 0.000(4)
B2 0.012(5) 0.029(6) 0.007(4) -0.005(5) -0.003(4) -0.001(5)
B3 0.006(4) 0.010(5) 0.008(4) 0.001(4) 0.001(3) 0.003(3)
B4 0.010(5) 0.022(6) 0.003(4) -0.003(4) -0.001(3) 0.002(4)
B5 0.024(3) 0.022(3) 0.024(3) 0.0006(19) 0.0011(19) 0.0004(19)
B6 0.012(3) 0.012(3) 0.014(3) 0.0010(19) 0.0037(19) -0.0007(19)
B7 0.027(3) 0.027(3) 0.024(3) 0.000(2) -0.0026(19) 0.0012(19)
B8 0.057(10) 0.026(9) 0.062(11) -0.013(7) -0.002(8) -0.003(7)
O1 0.005(3) 0.024(4) 0.002(3) 0.000(3) 0.000(2) 0.003(3)
O2 0.007(3) 0.010(3) 0.005(3) -0.001(2) 0.002(2) 0.001(2)
O3 0.0101(15) 0.0112(16) 0.0098(17) 0.0010(9) 0.0000(10) -0.0007(10)
O4 0.021(4) 0.016(4) 0.028(4) 0.005(3) 0.010(3) 0.006(3)
O5 0.008(3) 0.005(4) 0.005(3) -0.001(3) 0.003(2) -0.004(3)
O6 0.007(2) 0.006(2) 0.008(2) 0.0012(16) 0.0006(16) 0.0007(16)
O7 0.0057(19) 0.005(2) 0.0052(19) -0.0003(13) 0.0004(12) -0.0007(13)
O8 0.0013(16) 0.0007(16) 0.0010(16) 0.0001(10) 0.0000(9) 0.0000(10)
O9 0.024(4) 0.015(4) 0.027(4) 0.000(3) -0.009(3) -0.007(3)
O10 0.0095(15) 0.0087(15) 0.0087(16) -0.0013(9) 0.0004(10) -0.0005(10)
O11 0.011(3) 0.020(4) 0.015(3) 0.003(3) -0.002(3) -0.001(3)
O12 0.0144(19) 0.010(2) 0.0134(19) 0.0015(16) 0.0037(16) 0.0028(16)
O13 0.029(4) 0.014(4) 0.012(3) -0.001(3) -0.003(3) 0.007(3)
O14 0.075(8) 0.047(7) 0.075(7) -0.016(5) -0.065(6) 0.020(6)
O15 0.029(4) 0.025(4) 0.028(4) 0.010(3) -0.014(3) 0.006(3)
O16 0.055(7) 0.095(11) 0.068(8) -0.028(7) 0.003(6) -0.031(6)
O17 0.096(10) 0.085(10) 0.119(11) -0.037(8) 0.077(8) -0.016(7)

loop_
_atom_type_symbol
_atom_type_description
_atom_type_scat_dispersion_real
_atom_type_scat_dispersion_imag
_atom_type_scat_source
B B 0.0013 0.0007 'International Tables Vol C Tables 4.2.6.8 and 6.1.1.4'
O O 0.0106 0.0060 'International Tables Vol C Tables 4.2.6.8 and 6.1.1.4'
U U -9.6767 9.6646 'International Tables Vol C Tables 4.2.6.8 and 6.1.1.4'

loop_
_geom_angle_atom_site_label_1
_geom_angle_atom_site_label_2
_geom_angle_atom_site_label_3
_geom_angle
_geom_angle_site_symmetry_1
_geom_angle_site_symmetry_3
O3 U1 O10 178.4(3) . .
O3 U1 O7 88.9(3) . .
O10 U1 O7 92.7(2) . .
O3 U1 O6 88.4(3) . .
O10 U1 O6 90.7(2) . .
O7 U1 O6 118.2(2) . .
O3 U1 O2 91.5(2) . .
O10 U1 O2 87.8(2) . .
O7 U1 O2 121.2(2) . .
O6 U1 O2 120.6(2) . .
O3 U1 O8 89.0(3) . .
O10 U1 O8 89.4(2) . .
O7 U1 O8 175.7(2) . .
O6 U1 O8 65.6(2) . .
O2 U1 O8 55.0(2) . .
O3 U1 O5 88.7(3) . .
O10 U1 O5 92.4(2) . .
O7 U1 O5 55.7(2) . .
O6 U1 O5 173.2(2) . .
O2 U1 O5 65.58(19) . .
O8 U1 O5 120.4(2) . .
O3 U1 O1 95.9(2) . .
O10 U1 O1 84.7(2) . .
O7 U1 O1 65.2(2) . .
O6 U1 O1 53.7(2) . .
O2 U1 O1 170.4(2) . .
O8 U1 O1 118.8(2) . .
O5 U1 O1 120.63(19) . .
O3 U1 B2 93.2(3) . 4_564
O10 U1 B2 86.5(3) . 4_564
O7 U1 B2 91.9(2) . 4_564
O6 U1 B2 26.8(2) . 4_564
O2 U1 B2 146.6(2) . 4_564
O8 U1 B2 92.0(2) . 4_564
O5 U1 B2 147.5(2) . 4_564
O1 U1 B2 27.0(2) . 4_564
O3 U1 B1 81.1(3) . .
O10 U1 B1 100.4(3) . .
O7 U1 B1 28.7(2) . .
O6 U1 B1 144.5(2) . .
O2 U1 B1 93.7(2) . .
O8 U1 B1 147.1(2) . .
O5 U1 B1 28.9(2) . .
O1 U1 B1 93.5(2) . .
B2 U1 B1 119.7(2) 4_564 .
O3 U1 B3 90.2(3) . .
O10 U1 B3 88.5(2) . .
O7 U1 B3 149.3(2) . .
O6 U1 B3 92.4(2) . .
O2 U1 B3 28.1(2) . .
O8 U1 B3 26.9(2) . .
O5 U1 B3 93.6(2) . .
O1 U1 B3 145.2(2) . .
B2 U1 B3 118.7(3) 4_564 .
B1 U1 B3 121.2(2) . .
O5 B1 O6 111.6(7) . 1_455
O5 B1 O11 108.4(7) . .
O6 B1 O11 110.3(7) 1_455 .
O5 B1 O7 103.0(7) . .
O6 B1 O7 110.0(8) 1_455 .
O11 B1 O7 113.3(7) . .
O5 B1 U1 56.2(4) . .
O6 B1 U1 142.8(7) 1_455 .
O11 B1 U1 106.8(5) . .
O7 B1 U1 51.3(4) . .
O2 B2 O1 125.1(8) . 4_465
O2 B2 O6 122.0(8) . 4_465
O1 B2 O6 112.9(8) 4_465 4_465
O2 B2 U1 173.3(7) . 4_465
O1 B2 U1 60.3(4) 4_465 4_465
O6 B2 U1 52.6(5) 4_465 4_465
O8 B3 O7 116.9(8) . 4_565
O8 B3 O2 104.7(6) . .
O7 B3 O2 111.4(7) 4_565 .
O8 B3 O12 106.6(7) . .
O7 B3 O12 108.3(7) 4_565 .
O2 B3 O12 108.6(7) . .
O8 B3 U1 53.4(4) . .
O7 B3 U1 132.1(6) 4_565 .
O2 B3 U1 51.4(3) . .
O12 B3 U1 119.6(5) . .
O5 B4 O8 116.7(8) 1_655 .
O5 B4 O1 112.1(8) 1_655 4_565
O8 B4 O1 109.7(7) . 4_565
O5 B4 O4 107.1(7) 1_655 .
O8 B4 O4 104.5(7) . .
O1 B4 O4 105.8(7) 4_565 .
O15 B5 O9 113.9(9) . 2_665
O15 B5 O4 110.6(9) . .
O9 B5 O4 109.2(8) 2_665 .
O15 B5 O12 110.0(9) . .
O9 B5 O12 107.6(8) 2_665 .
O4 B5 O12 105.1(8) . .
O11 B6 O9 118.5(8) . .
O11 B6 O13 119.5(9) . 2_464
O9 B6 O13 121.9(9) . 2_464
O15 B7 O13 123.8(10) . .
O15 B7 O14 116.1(11) . .
O13 B7 O14 120.1(12) . .
O14 B8 O17 122.5(15) . .
O14 B8 O16 121.0(14) . .
O17 B8 O16 116.3(14) . .
B2 O1 B4 123.9(7) 4_564 4_464
B2 O1 U1 92.7(5) 4_564 .
B4 O1 U1 142.9(5) 4_464 .
B2 O2 B3 119.5(7) . .
B2 O2 U1 134.2(6) . .
B3 O2 U1 100.5(4) . .
B5 O4 B4 122.5(7) . .
B4 O5 B1 120.9(7) 1_455 .
B4 O5 U1 141.6(5) 1_455 .
B1 O5 U1 94.9(5) . .
B2 O6 B1 117.9(8) 4_564 1_655
B2 O6 U1 100.6(6) 4_564 .
B1 O6 U1 135.5(6) 1_655 .
B3 O7 B1 124.9(7) 4_464 .
B3 O7 U1 129.3(5) 4_464 .
B1 O7 U1 100.1(5) . .
B4 O8 B3 116.8(7) . .
B4 O8 U1 140.3(5) . .
B3 O8 U1 99.8(5) . .
B6 O9 B5 121.6(8) . 2_464
B6 O11 B1 132.8(7) . .
B5 O12 B3 126.9(7) . .
B7 O13 B6 115.9(9) . 2_665
B8 O14 B7 123.9(12) . .
B7 O15 B5 122.5(9) . .

loop_
_geom_bond_atom_site_label_1
_geom_bond_atom_site_label_2
_geom_bond_distance
_geom_bond_site_symmetry_2
U1 O3 1.733(5) .
U1 O10 1.767(5) .
U1 O7 2.405(7) .
U1 O6 2.436(8) .
U1 O2 2.468(6) .
U1 O8 2.529(7) .
U1 O5 2.532(7) .
U1 O1 2.622(6) .
U1 B2 3.014(10) 4_564
U1 B1 3.035(9) .
U1 B3 3.106(9) .
B1 O5 1.470(11) .
B1 O6 1.472(12) 1_455
B1 O11 1.472(12) .
B1 O7 1.478(12) .
B2 O2 1.348(12) .
B2 O1 1.368(11) 4_465
B2 O6 1.382(12) 4_465
B2 U1 3.014(10) 4_465
B3 O8 1.424(11) .
B3 O7 1.428(11) 4_565
B3 O2 1.490(10) .
B3 O12 1.533(11) .
B4 O5 1.409(11) 1_655
B4 O8 1.422(11) .
B4 O1 1.454(10) 4_565
B4 O4 1.583(13) .
B5 O15 1.425(13) .
B5 O9 1.454(13) 2_665
B5 O4 1.498(13) .
B5 O12 1.515(13) .
B6 O11 1.329(12) .
B6 O9 1.357(12) .
B6 O13 1.408(12) 2_464
B7 O15 1.323(15) .
B7 O13 1.388(14) .
B7 O14 1.398(15) .
B8 O14 1.341(18) .
B8 O17 1.411(19) .
B8 O16 1.417(19) .
O1 B2 1.368(11) 4_564
O1 B4 1.454(10) 4_464
O5 B4 1.409(11) 1_455
O6 B2 1.382(12) 4_564
O6 B1 1.472(12) 1_655
O7 B3 1.428(11) 4_464
O9 B5 1.454(13) 2_464
O13 B6 1.408(12) 2_665
